data_4315760
loop_
_publ_author_name
'Anja Friedrich'
'Markus Drees'
'Martina K\"ass'
'Eberhardt Herdtweck'
'Sven Schneider'

_publ_contact_author_address
;
       Department Chemie,
       Lehrstuhl f\"ur Anorganische Chemie,
       Technische Universit\"at M\"unchen,
       Lichtenbergstrasse 4,
       D-85747 Garching bei M\"unchen,
       Germany.
;
_publ_contact_author_email eberhardt.herdtweck@ch.tum.de
_publ_contact_author_fax '+49(0)89 289 13473'
_publ_contact_author_name
;
       Dr. Eberhardt Herdtweck
;
_publ_contact_author_phone '+49(0)89 289 13143'
_publ_section_title
;
 Ruthenium Complexes with Cooperative PNP-Pincer Amine, Amido, Imine, and
 Enamido Ligands: Facile Ligand Backbone Functionalization Processes
;
_journal_name_full 'Inorganic Chemistry'
_journal_page_first 5482
_journal_page_last 5494
_journal_paper_doi 10.1021/ic100358m
_journal_volume 49
_journal_year 2010
_chemical_formula_moiety 'C32 H74 Cl4 N2 P4 Ru2'
_chemical_formula_sum 'C32 H74 Cl4 N2 P4 Ru2'
_chemical_formula_weight 954.75
_chemical_name_systematic ?
_space_group_IT_number 14
_symmetry_cell_setting monoclinic
_symmetry_Int_Tables_number 14
_symmetry_space_group_name_Hall '-P 2yn'
_symmetry_space_group_name_H-M 'P 1 21/n 1'
_atom_sites_solution_hydrogens geom
_atom_sites_solution_primary direct
_atom_sites_solution_secondary difmap
_cell_angle_alpha 90
_cell_angle_beta 105.114(3)
_cell_angle_gamma 90
_cell_formula_units_Z 2
_cell_length_a 12.4756(4)
_cell_length_b 13.7853(4)
_cell_length_c 13.0588(4)
_cell_measurement_reflns_used 32853
_cell_measurement_temperature 153(1)
_cell_measurement_theta_max 32.74
_cell_measurement_theta_min 2.95
_cell_volume 2168.16(12)
_computing_cell_refinement 'CrysAlis (Oxford, 2005)'
_computing_data_collection 'CrysAlis (Oxford, 2005)'
_computing_data_reduction 'CrysAlis (Oxford, 2005)'
_computing_molecular_graphics 'PLATON (Spek, 2007)'
_computing_publication_material 'PLATON (Spek, 2007)'
_computing_structure_refinement 'SHELXL-97 (Sheldrick, 1998)'
_computing_structure_solution 'SIR92 (Altomare, 1994)'
_diffrn_ambient_temperature 153(1)
_diffrn_detector 'CCD plate'
_diffrn_detector_area_resol_mean 16.0
_diffrn_measured_fraction_theta_full 0.655
_diffrn_measured_fraction_theta_max 0.655
_diffrn_measurement_device '\k-geometry diffractometer'
_diffrn_measurement_device_type 'Xcalibur \k-CCD diffractometer'
_diffrn_measurement_method 'phi- and omega-rotation'
_diffrn_radiation_monochromator graphite
_diffrn_radiation_source 'sealed tube, Enhance (Mo) X-ray Source'
_diffrn_radiation_type 'Mo K\a'
_diffrn_radiation_wavelength 0.71073
_diffrn_reflns_av_R_equivalents 0.0388
_diffrn_reflns_av_sigmaI/netI 0.0177
_diffrn_reflns_limit_h_max 15
_diffrn_reflns_limit_h_min -15
_diffrn_reflns_limit_k_max 16
_diffrn_reflns_limit_k_min -16
_diffrn_reflns_limit_l_max 15
_diffrn_reflns_limit_l_min -15
_diffrn_reflns_number 24182
_diffrn_reflns_theta_full 25.35
_diffrn_reflns_theta_max 25.35
_diffrn_reflns_theta_min 6.04
_diffrn_standards_decay_% 0
_exptl_absorpt_coefficient_mu 1.115
_exptl_absorpt_correction_T_max 0.7170
_exptl_absorpt_correction_T_min 0.5811
_exptl_absorpt_correction_type multi-scan
_exptl_absorpt_process_details
;
CrysAlis RED, Oxford Diffraction Ltd.,
Version 1.171.29.9 (release 23-03-2006 CrysAlis171 .NET)
(compiled Mar 23 2006,23:39:28)
Empirical absorption correction using spherical harmonics,
 implemented in SCALE3 ABSPACK scaling algorithm.
;
_exptl_crystal_colour yellow
_exptl_crystal_density_diffrn 1.462
_exptl_crystal_density_meas ?
_exptl_crystal_density_method none
_exptl_crystal_description prism
_exptl_crystal_F_000 992
_exptl_crystal_size_max 0.51
_exptl_crystal_size_mid 0.51
_exptl_crystal_size_min 0.30
_refine_diff_density_max 0.612
_refine_diff_density_min -0.486
_refine_diff_density_rms 0.084
_refine_ls_extinction_method none
_refine_ls_goodness_of_fit_ref 1.220
_refine_ls_hydrogen_treatment constr
_refine_ls_matrix_type full
_refine_ls_number_parameters 207
_refine_ls_number_reflns 2602
_refine_ls_number_restraints 0
_refine_ls_restrained_S_all 1.220
_refine_ls_R_factor_all 0.0498
_refine_ls_R_factor_gt 0.0368
_refine_ls_shift/su_max 0.000
_refine_ls_shift/su_mean 0.000
_refine_ls_structure_factor_coef Fsqd
_refine_ls_weighting_details 'calc w=1/[\s^2^(Fo^2^)+(0.0123P)^2^+7.8625P] where P=(Fo^2^+2Fc^2^)/3'
_refine_ls_weighting_scheme calc
_refine_ls_wR_factor_gt 0.0718
_refine_ls_wR_factor_ref 0.0808
_reflns_number_gt 2219
_reflns_number_total 2602
_reflns_threshold_expression I>2\s(I)
_cod_data_source_file ic100358m_si_001_3.cif
_cod_data_source_block Compound_4
_cod_depositor_comments
;
The following automatic conversions were performed:

'_symmetry_cell_setting' value 'Monoclinic' changed to 'monoclinic'
according to the built-in table from CIF Core dictionary named
'cif_core.dic' version 2.4.1 from 2010-06-29.

Automatic conversion script
Id: cif_fix_values 1646 2011-03-28 12:23:43Z adriana 

The following automatic conversions were performed:

'_exptl_crystal_density_meas' value 'none' was changed to '?' - the
value is perceived as not measured.

Automatic conversion script
Id: cif_fix_values 3008 2015-01-20 13:52:24Z robertas 
;
_cod_original_cell_volume 2168.17(12)
_cod_original_sg_symbol_H-M 'P 21/n'
_cod_database_code 4315760

loop_
_symmetry_equiv_pos_site_id
_symmetry_equiv_pos_as_xyz
1 x,y,z
2 1/2-x,1/2+y,1/2-z
3 -x,-y,-z
4 1/2+x,1/2-y,1/2+z

loop_
_atom_site_aniso_label
_atom_site_aniso_U_11
_atom_site_aniso_U_22
_atom_site_aniso_U_33
_atom_site_aniso_U_23
_atom_site_aniso_U_13
_atom_site_aniso_U_12
Ru1 0.0165(2) 0.0141(2) 0.0156(2) -0.0003(1) 0.0017(2) -0.0010(1)
Cl1 0.0262(5) 0.0170(6) 0.0267(5) 0.0037(4) 0.0055(5) 0.0019(4)
Cl2 0.0181(5) 0.0238(6) 0.0183(5) -0.0038(4) 0.0024(5) -0.0037(4)
P1 0.0203(6) 0.0206(7) 0.0166(5) -0.0027(4) 0.0030(5) -0.0023(5)
P2 0.0182(5) 0.0187(6) 0.0181(5) -0.0012(4) 0.0031(5) -0.0035(5)
N1 0.0208(19) 0.020(2) 0.0196(18) -0.0014(16) 0.0023(19) -0.0014(17)
C2 0.031(2) 0.010(3) 0.030(2) 0.0007(19) 0.005(3) 0.004(2)
C3 0.029(2) 0.019(3) 0.021(2) -0.0013(19) 0.004(2) 0.002(2)
C4 0.030(3) 0.017(3) 0.026(2) 0.0049(19) 0.006(3) -0.001(2)
C5 0.027(2) 0.018(3) 0.028(2) 0.0009(19) 0.005(2) -0.005(2)
C6 0.023(2) 0.036(3) 0.023(2) -0.003(2) 0.005(2) -0.004(2)
C7 0.051(4) 0.039(4) 0.030(3) 0.003(3) 0.000(3) 0.010(3)
C8 0.047(3) 0.037(4) 0.019(2) -0.004(2) 0.001(3) -0.011(3)
C9 0.033(3) 0.038(3) 0.039(3) -0.013(2) 0.021(3) -0.008(2)
C10 0.042(3) 0.038(3) 0.030(3) 0.002(2) 0.013(3) -0.012(3)
C11 0.036(3) 0.050(4) 0.049(3) -0.009(3) 0.013(3) -0.001(3)
C12 0.020(2) 0.036(3) 0.019(2) -0.008(2) 0.000(2) -0.008(2)
C13 0.032(3) 0.050(4) 0.031(3) 0.001(3) -0.003(3) 0.004(3)
C14 0.025(3) 0.047(4) 0.038(3) -0.012(3) 0.005(3) -0.013(3)
C15 0.018(2) 0.035(3) 0.025(2) -0.002(2) 0.009(2) -0.003(2)
C16 0.032(3) 0.036(3) 0.029(2) 0.002(2) 0.011(3) -0.006(2)
C17 0.027(2) 0.033(3) 0.032(3) -0.005(2) 0.009(3) 0.002(2)

loop_
_atom_site_label
_atom_site_type_symbol
_atom_site_thermal_displace_type
_atom_site_fract_x
_atom_site_fract_y
_atom_site_fract_z
_atom_site_occupancy
_atom_site_U_iso_or_equiv
_atom_site_calc_flag
_atom_site_refinement_flags
Ru1 Ru Uani 0.11484(3) 0.04462(3) 0.11870(3) 1.000 0.0159(1) . .
Cl1 Cl Uani 0.15677(10) -0.12415(8) 0.17070(9) 1.000 0.0236(3) . .
Cl2 Cl Uani -0.08477(9) 0.00286(9) 0.06968(8) 1.000 0.0205(3) . .
P1 P Uani 0.10404(10) 0.10371(9) 0.27722(9) 1.000 0.0195(3) . .
P2 P Uani 0.28652(10) 0.10188(9) 0.12167(9) 1.000 0.0186(3) . .
N1 N Uani 0.0586(3) 0.1826(3) 0.0569(3) 1.000 0.0207(11) . .
C2 C Uani 0.0143(4) 0.2443(4) 0.1314(4) 1.000 0.0242(14) . .
C3 C Uani 0.0816(4) 0.2337(4) 0.2462(4) 1.000 0.0235(14) . .
C4 C Uani 0.1396(4) 0.2356(4) 0.0097(4) 1.000 0.0246(16) . .
C5 C Uani 0.2567(4) 0.2289(4) 0.0794(4) 1.000 0.0247(14) . .
C6 C Uani 0.2185(4) 0.1027(4) 0.4007(4) 1.000 0.0275(14) . .
C7 C Uani 0.2357(6) 0.0011(5) 0.4515(5) 1.000 0.042(2) . .
C8 C Uani 0.2089(5) 0.1797(5) 0.4824(4) 1.000 0.0358(18) . .
C9 C Uani -0.0151(5) 0.0656(4) 0.3320(5) 1.000 0.0345(17) . .
C10 C Uani -0.0319(5) -0.0435(5) 0.3293(5) 1.000 0.0360(17) . .
C11 C Uani -0.1240(5) 0.1169(5) 0.2898(5) 1.000 0.0446(19) . .
C12 C Uani 0.4056(4) 0.1185(4) 0.2398(4) 1.000 0.0260(14) . .
C13 C Uani 0.4445(5) 0.0238(5) 0.2954(5) 1.000 0.0398(19) . .
C14 C Uani 0.5030(5) 0.1781(5) 0.2217(5) 1.000 0.0373(19) . .
C15 C Uani 0.3615(4) 0.0465(4) 0.0284(4) 1.000 0.0254(14) . .
C16 C Uani 0.3323(5) 0.0886(4) -0.0846(4) 1.000 0.0318(16) . .
C17 C Uani 0.3532(5) -0.0637(4) 0.0280(4) 1.000 0.0304(16) . .
H1 H Uiso -0.00230 0.17010 0.00010 1.000 0.0250 calc R
H21 H Uiso -0.06380 0.22590 0.12580 1.000 0.0290 calc R
H22 H Uiso 0.01500 0.31320 0.11000 1.000 0.0290 calc R
H31 H Uiso 0.04130 0.26370 0.29410 1.000 0.0280 calc R
H32 H Uiso 0.15400 0.26700 0.25660 1.000 0.0280 calc R
H41 H Uiso 0.11770 0.30470 -0.00030 1.000 0.0290 calc R
H42 H Uiso 0.13700 0.20780 -0.06080 1.000 0.0290 calc R
H51 H Uiso 0.26500 0.27110 0.14230 1.000 0.0300 calc R
H52 H Uiso 0.30980 0.25110 0.03970 1.000 0.0300 calc R
H61 H Uiso 0.28790 0.11800 0.37910 1.000 0.0330 calc R
H71 H Uiso 0.23710 -0.04730 0.39700 1.000 0.0630 calc R
H72 H Uiso 0.17460 -0.01340 0.48350 1.000 0.0630 calc R
H73 H Uiso 0.30630 -0.00050 0.50640 1.000 0.0630 calc R
H81 H Uiso 0.21810 0.24430 0.45450 1.000 0.0540 calc R
H82 H Uiso 0.26680 0.16890 0.54830 1.000 0.0540 calc R
H83 H Uiso 0.13580 0.17510 0.49660 1.000 0.0540 calc R
H91 H Uiso 0.00860 0.08270 0.40900 1.000 0.0410 calc R
H101 H Uiso 0.03780 -0.07530 0.36590 1.000 0.0540 calc R
H102 H Uiso -0.05470 -0.06560 0.25550 1.000 0.0540 calc R
H103 H Uiso -0.08960 -0.06000 0.36490 1.000 0.0540 calc R
H111 H Uiso -0.11280 0.18710 0.29860 1.000 0.0670 calc R
H112 H Uiso -0.17690 0.09540 0.32900 1.000 0.0670 calc R
H113 H Uiso -0.15350 0.10170 0.21440 1.000 0.0670 calc R
H121 H Uiso 0.37580 0.15700 0.29120 1.000 0.0310 calc R
H131 H Uiso 0.48740 0.03690 0.36830 1.000 0.0600 calc R
H132 H Uiso 0.49120 -0.01050 0.25750 1.000 0.0600 calc R
H133 H Uiso 0.37990 -0.01640 0.29650 1.000 0.0600 calc R
H141 H Uiso 0.47450 0.23720 0.18220 1.000 0.0560 calc R
H142 H Uiso 0.54350 0.13950 0.18110 1.000 0.0560 calc R
H143 H Uiso 0.55310 0.19570 0.29030 1.000 0.0560 calc R
H151 H Uiso 0.44190 0.06170 0.05930 1.000 0.0300 calc R
H161 H Uiso 0.35110 0.15780 -0.08150 1.000 0.0470 calc R
H162 H Uiso 0.25270 0.08040 -0.11720 1.000 0.0470 calc R
H163 H Uiso 0.37460 0.05440 -0.12700 1.000 0.0470 calc R
H171 H Uiso 0.37030 -0.08750 0.10120 1.000 0.0450 calc R
H172 H Uiso 0.40620 -0.09120 -0.00780 1.000 0.0450 calc R
H173 H Uiso 0.27770 -0.08340 -0.00960 1.000 0.0450 calc R

loop_
_atom_type_symbol
_atom_type_description
_atom_type_scat_dispersion_real
_atom_type_scat_dispersion_imag
_atom_type_scat_source
Ru Ru -1.2594 0.8363 'International Tables Vol C Tables 4.2.6.8 and 6.1.1.4'
P P 0.1023 0.0942 'International Tables Vol C Tables 4.2.6.8 and 6.1.1.4'
N N 0.0061 0.0033 'International Tables Vol C Tables 4.2.6.8 and 6.1.1.4'
Cl Cl 0.1484 0.1585 'International Tables Vol C Tables 4.2.6.8 and 6.1.1.4'
H H 0.0000 0.0000 'International Tables Vol C Tables 4.2.6.8 and 6.1.1.4'
C C 0.0033 0.0016 'International Tables Vol C Tables 4.2.6.8 and 6.1.1.4'

loop_
_geom_angle_atom_site_label_1
_geom_angle_atom_site_label_2
_geom_angle_atom_site_label_3
_geom_angle
_geom_angle_site_symmetry_1
_geom_angle_site_symmetry_2
_geom_angle_site_symmetry_3
_geom_angle_publ_flag
Cl1 Ru1 Cl2 88.76(4) . . . yes
Cl1 Ru1 P1 98.53(4) . . . yes
Cl1 Ru1 P2 101.16(5) . . . yes
Cl1 Ru1 N1 171.68(11) . . . yes
Cl1 Ru1 Cl2 89.45(4) . . 3_555 yes
Cl2 Ru1 P1 91.40(4) . . . yes
Cl2 Ru1 P2 165.06(4) . . . yes
Cl2 Ru1 N1 84.20(11) . . . yes
Cl2 Ru1 Cl2 78.46(4) . . 3_555 yes
P1 Ru1 P2 98.05(5) . . . yes
P1 Ru1 N1 86.12(11) . . . yes
Cl2 Ru1 P1 167.01(5) 3_555 . . yes
P2 Ru1 N1 84.92(11) . . . yes
Cl2 Ru1 P2 90.39(4) 3_555 . . yes
Cl2 Ru1 N1 84.80(11) 3_555 . . yes
Ru1 Cl2 Ru1 101.54(4) . . 3_555 yes
Ru1 P1 C3 101.01(17) . . . yes
Ru1 P1 C6 125.26(17) . . . yes
Ru1 P1 C9 119.23(19) . . . yes
C3 P1 C6 103.7(2) . . . yes
C3 P1 C9 105.4(2) . . . yes
C6 P1 C9 99.9(3) . . . yes
Ru1 P2 C5 102.06(17) . . . yes
Ru1 P2 C12 127.12(17) . . . yes
Ru1 P2 C15 118.27(17) . . . yes
C5 P2 C12 100.8(2) . . . yes
C5 P2 C15 106.7(2) . . . yes
C12 P2 C15 99.4(2) . . . yes
Ru1 N1 C2 113.8(3) . . . yes
Ru1 N1 C4 113.7(3) . . . yes
C2 N1 C4 113.0(4) . . . yes
C4 N1 H1 105.00 . . . no
Ru1 N1 H1 105.00 . . . no
C2 N1 H1 105.00 . . . no
N1 C2 C3 112.5(4) . . . yes
P1 C3 C2 108.9(4) . . . yes
N1 C4 C5 111.8(4) . . . yes
P2 C5 C4 109.1(4) . . . yes
P1 C6 C8 114.7(4) . . . yes
P1 C6 C7 111.8(4) . . . yes
C7 C6 C8 111.0(5) . . . no
P1 C9 C10 112.7(4) . . . yes
P1 C9 C11 117.2(4) . . . yes
C10 C9 C11 110.6(5) . . . no
C13 C12 C14 111.6(5) . . . no
P2 C12 C13 112.3(4) . . . yes
P2 C12 C14 115.6(4) . . . yes
P2 C15 C16 115.8(4) . . . yes
P2 C15 C17 111.3(4) . . . yes
C16 C15 C17 112.0(4) . . . no
N1 C2 H21 109.00 . . . no
N1 C2 H22 109.00 . . . no
C3 C2 H21 109.00 . . . no
C3 C2 H22 109.00 . . . no
H21 C2 H22 108.00 . . . no
P1 C3 H31 110.00 . . . no
P1 C3 H32 110.00 . . . no
C2 C3 H31 110.00 . . . no
C2 C3 H32 110.00 . . . no
H31 C3 H32 108.00 . . . no
N1 C4 H41 109.00 . . . no
N1 C4 H42 109.00 . . . no
C5 C4 H41 109.00 . . . no
C5 C4 H42 109.00 . . . no
H41 C4 H42 108.00 . . . no
P2 C5 H51 110.00 . . . no
P2 C5 H52 110.00 . . . no
C4 C5 H51 110.00 . . . no
C4 C5 H52 110.00 . . . no
H51 C5 H52 108.00 . . . no
P1 C6 H61 106.00 . . . no
C7 C6 H61 106.00 . . . no
C8 C6 H61 106.00 . . . no
C6 C7 H71 109.00 . . . no
C6 C7 H72 109.00 . . . no
C6 C7 H73 109.00 . . . no
H71 C7 H72 110.00 . . . no
H71 C7 H73 109.00 . . . no
H72 C7 H73 109.00 . . . no
C6 C8 H81 109.00 . . . no
C6 C8 H82 109.00 . . . no
C6 C8 H83 109.00 . . . no
H81 C8 H82 109.00 . . . no
H81 C8 H83 110.00 . . . no
H82 C8 H83 109.00 . . . no
P1 C9 H91 105.00 . . . no
C10 C9 H91 105.00 . . . no
C11 C9 H91 105.00 . . . no
C9 C10 H101 109.00 . . . no
C9 C10 H102 110.00 . . . no
C9 C10 H103 109.00 . . . no
H101 C10 H102 110.00 . . . no
H101 C10 H103 109.00 . . . no
H102 C10 H103 109.00 . . . no
C9 C11 H111 110.00 . . . no
C9 C11 H112 109.00 . . . no
C9 C11 H113 110.00 . . . no
H111 C11 H112 109.00 . . . no
H111 C11 H113 109.00 . . . no
H112 C11 H113 109.00 . . . no
P2 C12 H121 105.00 . . . no
C13 C12 H121 105.00 . . . no
C14 C12 H121 105.00 . . . no
C12 C13 H131 109.00 . . . no
C12 C13 H132 109.00 . . . no
C12 C13 H133 109.00 . . . no
H131 C13 H132 110.00 . . . no
H131 C13 H133 109.00 . . . no
H132 C13 H133 110.00 . . . no
C12 C14 H141 109.00 . . . no
C12 C14 H142 109.00 . . . no
C12 C14 H143 109.00 . . . no
H141 C14 H142 110.00 . . . no
H141 C14 H143 109.00 . . . no
H142 C14 H143 109.00 . . . no
P2 C15 H151 106.00 . . . no
C16 C15 H151 106.00 . . . no
C17 C15 H151 106.00 . . . no
C15 C16 H161 109.00 . . . no
C15 C16 H162 109.00 . . . no
C15 C16 H163 109.00 . . . no
H161 C16 H162 110.00 . . . no
H161 C16 H163 109.00 . . . no
H162 C16 H163 109.00 . . . no
C15 C17 H171 109.00 . . . no
C15 C17 H172 110.00 . . . no
C15 C17 H173 109.00 . . . no
H171 C17 H172 109.00 . . . no
H171 C17 H173 109.00 . . . no
H172 C17 H173 109.00 . . . no

loop_
_geom_bond_atom_site_label_1
_geom_bond_atom_site_label_2
_geom_bond_distance
_geom_bond_site_symmetry_1
_geom_bond_site_symmetry_2
_geom_bond_publ_flag
Ru1 Cl1 2.4418(12) . . yes
Ru1 Cl2 2.4721(12) . . yes
Ru1 P1 2.2611(12) . . yes
Ru1 P2 2.2735(13) . . yes
Ru1 N1 2.113(4) . . yes
Ru1 Cl2 2.4778(11) . 3_555 yes
P1 C3 1.842(6) . . yes
P1 C6 1.854(5) . . yes
P1 C9 1.885(6) . . yes
P2 C5 1.845(6) . . yes
P2 C12 1.856(5) . . yes
P2 C15 1.880(5) . . yes
N1 C2 1.502(7) . . yes
N1 C4 1.503(7) . . yes
N1 H1 0.9300 . . no
C2 C3 1.522(7) . . no
C4 C5 1.509(7) . . no
C6 C7 1.541(9) . . no
C6 C8 1.532(8) . . no
C9 C11 1.503(9) . . no
C9 C10 1.518(9) . . no
C12 C13 1.511(9) . . no
C12 C14 1.535(8) . . no
C15 C16 1.538(7) . . no
C15 C17 1.523(8) . . no
C2 H21 0.9900 . . no
C2 H22 0.9900 . . no
C3 H31 0.9900 . . no
C3 H32 0.9900 . . no
C4 H41 0.9900 . . no
C4 H42 0.9900 . . no
C5 H51 0.9900 . . no
C5 H52 0.9900 . . no
C6 H61 1.0000 . . no
C7 H71 0.9800 . . no
C7 H72 0.9800 . . no
C7 H73 0.9800 . . no
C8 H81 0.9800 . . no
C8 H82 0.9800 . . no
C8 H83 0.9800 . . no
C9 H91 1.0000 . . no
C10 H101 0.9800 . . no
C10 H102 0.9800 . . no
C10 H103 0.9800 . . no
C11 H111 0.9800 . . no
C11 H112 0.9800 . . no
C11 H113 0.9800 . . no
C12 H121 1.0000 . . no
C13 H131 0.9800 . . no
C13 H132 0.9800 . . no
C13 H133 0.9800 . . no
C14 H141 0.9800 . . no
C14 H142 0.9800 . . no
C14 H143 0.9800 . . no
C15 H151 1.0000 . . no
C16 H161 0.9800 . . no
C16 H162 0.9800 . . no
C16 H163 0.9800 . . no
C17 H171 0.9800 . . no
C17 H172 0.9800 . . no
C17 H173 0.9800 . . no
